data_4038485
loop_
_publ_author_name
'Wang, Yu-Jiang'
'Li, Xiao-Xiao'
'Chen, Zili'

_publ_section_title
;
 Gold-Catalyzed Diastereoselective Formal Intermolecular [4 + 2 + 1]
 Cycloaddition of 1,3-Dien-8-yne with Diazo Ester.
;
_journal_name_full 'The Journal of organic chemistry'
_journal_paper_doi 10.1021/acs.joc.0c00146
_journal_year 2020
_chemical_formula_moiety 'C17 H17 F O3'
_chemical_formula_sum 'C17 H17 F O3'
_chemical_formula_weight 288.30
_space_group_crystal_system triclinic
_space_group_IT_number 2
_space_group_name_Hall '-P 1'
_space_group_name_H-M_alt 'P -1'
_atom_sites_solution_hydrogens geom
_atom_sites_solution_primary dual
_audit_creation_date 2019-12-02
_audit_creation_method
;
Olex2 1.2
(compiled 2018.05.29 svn.r3508 for OlexSys, GUI svn.r5506)
;
_cell_angle_alpha 73.415(4)
_cell_angle_beta 83.009(4)
_cell_angle_gamma 72.760(4)
_cell_formula_units_Z 2
_cell_length_a 7.5228(8)
_cell_length_b 8.6162(9)
_cell_length_c 12.1657(12)
_cell_measurement_reflns_used 4757
_cell_measurement_temperature 170(2)
_cell_measurement_theta_max 27.514
_cell_measurement_theta_min 2.566
_cell_volume 721.20(13)
_computing_cell_refinement 'SAINT V8.38A (?, 2016)'
_computing_data_reduction 'SAINT V8.38A (?, 2016)'
_computing_molecular_graphics 'Olex2 (Dolomanov et al., 2009)'
_computing_publication_material 'Olex2 (Dolomanov et al., 2009)'
_computing_structure_refinement 'ShelXL (Sheldrick, 2015)'
_computing_structure_solution 'XT (Sheldrick, 2015)'
_diffrn_ambient_temperature 170.0
_diffrn_measured_fraction_theta_full 0.988
_diffrn_measured_fraction_theta_max 0.989
_diffrn_measurement_device_type 'Bruker APEX-II CCD'
_diffrn_measurement_method '\f and \w scans'
_diffrn_radiation_type MoK\a
_diffrn_radiation_wavelength 0.71073
_diffrn_reflns_av_R_equivalents 0.0288
_diffrn_reflns_av_unetI/netI 0.0325
_diffrn_reflns_Laue_measured_fraction_full 0.988
_diffrn_reflns_Laue_measured_fraction_max 0.989
_diffrn_reflns_limit_h_max 9
_diffrn_reflns_limit_h_min -9
_diffrn_reflns_limit_k_max 11
_diffrn_reflns_limit_k_min -10
_diffrn_reflns_limit_l_max 15
_diffrn_reflns_limit_l_min -14
_diffrn_reflns_number 9210
_diffrn_reflns_point_group_measured_fraction_full 0.988
_diffrn_reflns_point_group_measured_fraction_max 0.989
_diffrn_reflns_theta_full 25.242
_diffrn_reflns_theta_max 27.543
_diffrn_reflns_theta_min 2.565
_diffrn_standards_number 0
_exptl_absorpt_coefficient_mu 0.098
_exptl_absorpt_correction_T_max 0.7456
_exptl_absorpt_correction_T_min 0.6334
_exptl_absorpt_correction_type multi-scan
_exptl_absorpt_process_details
'SADABS-2016/2 (Bruker,2016/2) was used for absorption correction. wR2(int) was 0.1117 before and 0.0422 after correction. The Ratio of minimum to maximum transmission is 0.8495. The \l/2 correction factor is Not present.'
_exptl_crystal_colour 'clear light colourless'
_exptl_crystal_colour_lustre clear
_exptl_crystal_colour_modifier light
_exptl_crystal_colour_primary colourless
_exptl_crystal_density_diffrn 1.328
_exptl_crystal_description block
_exptl_crystal_F_000 304
_exptl_crystal_size_max 0.17
_exptl_crystal_size_mid 0.16
_exptl_crystal_size_min 0.13
_refine_diff_density_max 0.251
_refine_diff_density_min -0.200
_refine_diff_density_rms 0.041
_refine_ls_extinction_method none
_refine_ls_goodness_of_fit_ref 1.076
_refine_ls_hydrogen_treatment constr
_refine_ls_matrix_type full
_refine_ls_number_parameters 191
_refine_ls_number_reflns 3297
_refine_ls_number_restraints 0
_refine_ls_restrained_S_all 1.076
_refine_ls_R_factor_all 0.0622
_refine_ls_R_factor_gt 0.0451
_refine_ls_shift/su_max 0.000
_refine_ls_shift/su_mean 0.000
_refine_ls_structure_factor_coef Fsqd
_refine_ls_weighting_details 'w=1/[\s^2^(Fo^2^)+(0.0332P)^2^+0.3104P] where P=(Fo^2^+2Fc^2^)/3'
_refine_ls_weighting_scheme calc
_refine_ls_wR_factor_gt 0.0969
_refine_ls_wR_factor_ref 0.1055
_reflns_Friedel_coverage 0.000
_reflns_number_gt 2624
_reflns_number_total 3297
_reflns_threshold_expression 'I > 2\s(I)'
_cod_data_source_file jo0c00146_si_002.cif
_cod_data_source_block mo_wyj2019042301_0m_a
_cod_database_code 4038485
_shelx_shelxl_version_number 2018/1
_shelx_space_group_comment
;
The symmetry employed for this shelxl refinement is uniquely defined
by the following loop, which should always be used as a source of
symmetry information in preference to the above space-group names.
They are only intended as comments.
;
_shelx_estimated_absorpt_t_max 0.987
_shelx_estimated_absorpt_t_min 0.983
_olex2_refinement_description
;
1. Fixed Uiso
 At 1.2 times of:
  All C(H) groups, All C(H,H) groups
 At 1.5 times of:
  All C(H,H,H) groups
2.a Ternary CH refined with riding coordinates:
 C00E(H00E)
2.b Secondary CH2 refined with riding coordinates:
 C009(H00A,H00B), C00J(H00H,H00J), C00K(H00K,H00L)
2.c Aromatic/amide H refined with riding coordinates:
 C006(H006), C007(H007), C00A(H00C), C00D(H00D), C00F(H00F), C00G(H00G),
 C00I(H00I)
2.d Idealised Me refined as rotating group:
 C00L(H00M,H00N,H00O)
;
_olex2_submission_special_instructions 'No special instructions were received'

loop_
_space_group_symop_operation_xyz
'x, y, z'
'-x, -y, -z'

loop_
_atom_site_label
_atom_site_type_symbol
_atom_site_fract_x
_atom_site_fract_y
_atom_site_fract_z
_atom_site_U_iso_or_equiv
_atom_site_adp_type
_atom_site_occupancy
_atom_site_site_symmetry_order
_atom_site_calc_flag
_atom_site_refinement_flags_posn
_atom_site_refinement_flags_adp
_atom_site_refinement_flags_occupancy
_atom_site_disorder_assembly
_atom_site_disorder_group
F001 F 1.14702(14) 0.69938(13) 0.26689(10) 0.0494(3) Uani 1 1 d . . . . .
O002 O 0.56782(16) 0.29443(14) 0.48161(9) 0.0365(3) Uani 1 1 d . . . . .
O003 O 0.35989(16) 0.23237(14) 0.01890(9) 0.0370(3) Uani 1 1 d . . . . .
O004 O 0.72331(18) 0.02362(15) 0.50564(10) 0.0480(3) Uani 1 1 d . . . . .
C005 C 0.84708(18) 0.35557(17) 0.30748(12) 0.0236(3) Uani 1 1 d . . . . .
C006 C 0.57051(19) 0.28925(17) 0.25164(12) 0.0254(3) Uani 1 1 d . . . . .
H006 H 0.474436 0.373300 0.276762 0.030 Uiso 1 1 calc R . . . .
C007 C 0.8172(2) 0.49892(18) 0.21610(12) 0.0269(3) Uani 1 1 d . . . . .
H007 H 0.727404 0.516902 0.161965 0.032 Uiso 1 1 calc R . . . .
C008 C 0.6812(2) 0.16504(19) 0.44597(13) 0.0286(3) Uani 1 1 d . . . . .
C009 C 0.8842(2) 0.06490(18) 0.28857(14) 0.0305(3) Uani 1 1 d . . . . .
H00A H 0.989157 0.020611 0.340941 0.037 Uiso 1 1 calc R . . . .
H00B H 0.820267 -0.024170 0.300311 0.037 Uiso 1 1 calc R . . . .
C00A C 0.9802(2) 0.33129(19) 0.38556(13) 0.0300(3) Uani 1 1 d . . . . .
H00C H 1.002099 0.233956 0.448763 0.036 Uiso 1 1 calc R . . . .
C00B C 0.74609(19) 0.22066(17) 0.31985(12) 0.0247(3) Uani 1 1 d . . . . .
C00C C 0.5331(2) 0.24787(18) 0.16189(12) 0.0266(3) Uani 1 1 d . . . . .
C00D C 0.9598(2) 0.10392(19) 0.16672(15) 0.0344(4) Uani 1 1 d . . . . .
H00D H 1.085723 0.107357 0.152470 0.041 Uiso 1 1 calc R . . . .
C00E C 0.6567(2) 0.13018(19) 0.09401(13) 0.0301(3) Uani 1 1 d . . . . .
H00E H 0.652044 0.012533 0.133790 0.036 Uiso 1 1 calc R . . . .
C00F C 0.8560(2) 0.13362(19) 0.07870(14) 0.0348(4) Uani 1 1 d . . . . .
H00F H 0.909936 0.157976 0.003172 0.042 Uiso 1 1 calc R . . . .
C00G C 1.0812(2) 0.4468(2) 0.37251(14) 0.0328(3) Uani 1 1 d . . . . .
H00G H 1.172587 0.429444 0.425504 0.039 Uiso 1 1 calc R . . . .
C00H C 1.0456(2) 0.5869(2) 0.28103(14) 0.0327(3) Uani 1 1 d . . . . .
C00I C 0.9162(2) 0.61689(19) 0.20213(14) 0.0323(3) Uani 1 1 d . . . . .
H00I H 0.894602 0.715262 0.139704 0.039 Uiso 1 1 calc R . . . .
C00J C 0.3490(2) 0.3231(2) 0.10241(14) 0.0341(4) Uani 1 1 d . . . . .
H00H H 0.243879 0.309657 0.158308 0.041 Uiso 1 1 calc R . . . .
H00J H 0.331111 0.444542 0.064879 0.041 Uiso 1 1 calc R . . . .
C00K C 0.5511(2) 0.1891(2) -0.01651(14) 0.0367(4) Uani 1 1 d . . . . .
H00K H 0.584820 0.287988 -0.069455 0.044 Uiso 1 1 calc R . . . .
H00L H 0.579281 0.097976 -0.055744 0.044 Uiso 1 1 calc R . . . .
C00L C 0.4940(3) 0.2550(3) 0.59850(14) 0.0449(4) Uani 1 1 d . . . . .
H00M H 0.423979 0.172142 0.608132 0.067 Uiso 1 1 calc GR . . . .
H00N H 0.411134 0.357724 0.615402 0.067 Uiso 1 1 calc GR . . . .
H00O H 0.596827 0.208264 0.651204 0.067 Uiso 1 1 calc GR . . . .

loop_
_atom_site_aniso_label
_atom_site_aniso_U_11
_atom_site_aniso_U_22
_atom_site_aniso_U_33
_atom_site_aniso_U_23
_atom_site_aniso_U_13
_atom_site_aniso_U_12
F001 0.0421(6) 0.0434(6) 0.0721(8) -0.0181(5) -0.0001(5) -0.0238(5)
O002 0.0445(7) 0.0350(6) 0.0279(6) -0.0106(5) 0.0093(5) -0.0099(5)
O003 0.0469(7) 0.0371(6) 0.0342(6) -0.0121(5) -0.0073(5) -0.0175(5)
O004 0.0495(7) 0.0359(7) 0.0406(7) 0.0059(5) 0.0026(6) -0.0021(5)
C005 0.0217(7) 0.0236(7) 0.0240(7) -0.0091(6) 0.0023(5) -0.0025(5)
C006 0.0230(7) 0.0237(7) 0.0287(7) -0.0090(6) 0.0027(5) -0.0048(5)
C007 0.0244(7) 0.0279(7) 0.0264(7) -0.0066(6) -0.0012(6) -0.0045(6)
C008 0.0244(7) 0.0297(8) 0.0305(8) -0.0057(6) -0.0019(6) -0.0076(6)
C009 0.0258(7) 0.0234(7) 0.0403(9) -0.0100(6) -0.0004(6) -0.0023(6)
C00A 0.0285(8) 0.0294(8) 0.0292(8) -0.0065(6) -0.0027(6) -0.0044(6)
C00B 0.0229(7) 0.0229(7) 0.0267(7) -0.0077(6) 0.0006(5) -0.0034(5)
C00C 0.0290(7) 0.0236(7) 0.0286(7) -0.0071(6) 0.0020(6) -0.0104(6)
C00D 0.0278(8) 0.0275(8) 0.0501(10) -0.0187(7) 0.0122(7) -0.0083(6)
C00E 0.0386(8) 0.0250(7) 0.0296(8) -0.0108(6) 0.0038(6) -0.0118(6)
C00F 0.0405(9) 0.0278(8) 0.0373(9) -0.0152(7) 0.0139(7) -0.0111(7)
C00G 0.0253(7) 0.0402(9) 0.0359(8) -0.0157(7) -0.0034(6) -0.0070(6)
C00H 0.0269(8) 0.0312(8) 0.0453(9) -0.0175(7) 0.0066(7) -0.0118(6)
C00I 0.0310(8) 0.0258(7) 0.0365(8) -0.0045(6) 0.0021(6) -0.0072(6)
C00J 0.0360(8) 0.0345(8) 0.0373(9) -0.0139(7) -0.0065(7) -0.0116(7)
C00K 0.0533(10) 0.0330(8) 0.0295(8) -0.0111(7) 0.0018(7) -0.0190(7)
C00L 0.0508(11) 0.0597(12) 0.0287(8) -0.0158(8) 0.0129(7) -0.0235(9)

loop_
_atom_type_symbol
_atom_type_description
_atom_type_scat_dispersion_real
_atom_type_scat_dispersion_imag
_atom_type_scat_source
C C 0.0033 0.0016 'International Tables Vol C Tables 4.2.6.8 and 6.1.1.4'
H H 0.0000 0.0000 'International Tables Vol C Tables 4.2.6.8 and 6.1.1.4'
F F 0.0171 0.0103 'International Tables Vol C Tables 4.2.6.8 and 6.1.1.4'
O O 0.0106 0.0060 'International Tables Vol C Tables 4.2.6.8 and 6.1.1.4'

loop_
_geom_angle_atom_site_label_1
_geom_angle_atom_site_label_2
_geom_angle_atom_site_label_3
_geom_angle
_geom_angle_site_symmetry_1
_geom_angle_site_symmetry_3
_geom_angle_publ_flag
C008 O002 C00L 116.05(13) . . ?
C00K O003 C00J 105.01(11) . . ?
C007 C005 C00A 118.37(13) . . ?
C007 C005 C00B 121.57(12) . . ?
C00A C005 C00B 119.96(12) . . ?
C00B C006 H006 115.6 . . ?
C00C C006 H006 115.6 . . ?
C00C C006 C00B 128.84(13) . . ?
C005 C007 H007 119.3 . . ?
C005 C007 C00I 121.34(14) . . ?
C00I C007 H007 119.3 . . ?
O002 C008 C00B 111.50(12) . . ?
O004 C008 O002 123.40(14) . . ?
O004 C008 C00B 125.09(14) . . ?
H00A C009 H00B 107.8 . . ?
C00B C009 H00A 109.0 . . ?
C00B C009 H00B 109.0 . . ?
C00D C009 H00A 109.0 . . ?
C00D C009 H00B 109.0 . . ?
C00D C009 C00B 112.74(12) . . ?
C005 C00A H00C 119.5 . . ?
C00G C00A C005 121.09(14) . . ?
C00G C00A H00C 119.5 . . ?
C005 C00B C008 108.70(11) . . ?
C005 C00B C009 109.22(11) . . ?
C006 C00B C005 111.87(11) . . ?
C006 C00B C008 105.79(11) . . ?
C006 C00B C009 113.38(12) . . ?
C008 C00B C009 107.65(12) . . ?
C006 C00C C00E 129.94(14) . . ?
C006 C00C C00J 123.90(13) . . ?
C00J C00C C00E 106.09(12) . . ?
C009 C00D H00D 119.0 . . ?
C00F C00D C009 121.92(14) . . ?
C00F C00D H00D 119.0 . . ?
C00C C00E H00E 108.6 . . ?
C00C C00E C00K 100.74(12) . . ?
C00F C00E C00C 114.74(12) . . ?
C00F C00E H00E 108.6 . . ?
C00F C00E C00K 115.23(13) . . ?
C00K C00E H00E 108.6 . . ?
C00D C00F C00E 122.27(14) . . ?
C00D C00F H00F 118.9 . . ?
C00E C00F H00F 118.9 . . ?
C00A C00G H00G 120.9 . . ?
C00H C00G C00A 118.21(14) . . ?
C00H C00G H00G 120.9 . . ?
F001 C00H C00G 118.33(14) . . ?
F001 C00H C00I 118.66(15) . . ?
C00I C00H C00G 123.00(14) . . ?
C007 C00I H00I 121.0 . . ?
C00H C00I C007 117.98(14) . . ?
C00H C00I H00I 121.0 . . ?
O003 C00J C00C 105.75(12) . . ?
O003 C00J H00H 110.6 . . ?
O003 C00J H00J 110.6 . . ?
C00C C00J H00H 110.6 . . ?
C00C C00J H00J 110.6 . . ?
H00H C00J H00J 108.7 . . ?
O003 C00K C00E 105.03(12) . . ?
O003 C00K H00K 110.7 . . ?
O003 C00K H00L 110.7 . . ?
C00E C00K H00K 110.7 . . ?
C00E C00K H00L 110.7 . . ?
H00K C00K H00L 108.8 . . ?
O002 C00L H00M 109.5 . . ?
O002 C00L H00N 109.5 . . ?
O002 C00L H00O 109.5 . . ?
H00M C00L H00N 109.5 . . ?
H00M C00L H00O 109.5 . . ?
H00N C00L H00O 109.5 . . ?

loop_
_geom_bond_atom_site_label_1
_geom_bond_atom_site_label_2
_geom_bond_distance
_geom_bond_site_symmetry_2
_geom_bond_publ_flag
F001 C00H 1.3645(17) . ?
O002 C008 1.3344(18) . ?
O002 C00L 1.4457(19) . ?
O003 C00J 1.4302(18) . ?
O003 C00K 1.420(2) . ?
O004 C008 1.1976(18) . ?
C005 C007 1.387(2) . ?
C005 C00A 1.394(2) . ?
C005 C00B 1.5320(19) . ?
C006 H006 0.9500 . ?
C006 C00B 1.5187(19) . ?
C006 C00C 1.325(2) . ?
C007 H007 0.9500 . ?
C007 C00I 1.391(2) . ?
C008 C00B 1.536(2) . ?
C009 H00A 0.9900 . ?
C009 H00B 0.9900 . ?
C009 C00B 1.5473(19) . ?
C009 C00D 1.502(2) . ?
C00A H00C 0.9500 . ?
C00A C00G 1.386(2) . ?
C00C C00E 1.519(2) . ?
C00C C00J 1.518(2) . ?
C00D H00D 0.9500 . ?
C00D C00F 1.323(2) . ?
C00E H00E 1.0000 . ?
C00E C00F 1.496(2) . ?
C00E C00K 1.526(2) . ?
C00F H00F 0.9500 . ?
C00G H00G 0.9500 . ?
C00G C00H 1.372(2) . ?
C00H C00I 1.369(2) . ?
C00I H00I 0.9500 . ?
C00J H00H 0.9900 . ?
C00J H00J 0.9900 . ?
C00K H00K 0.9900 . ?
C00K H00L 0.9900 . ?
C00L H00M 0.9800 . ?
C00L H00N 0.9800 . ?
C00L H00O 0.9800 . ?
